data_2236205
loop_
_publ_author_name
'Sughanya, V.'
'Sureshbabu, N.'

_publ_section_title
;
 10-Benzyl-9-(4-ethoxyphenyl)-3,3,6,6-tetramethyl-3,4,6,7,9,10-hexahydroacridine-1,8(2<i>H</i>,5<i>H</i>)-dione
;
_journal_coeditor_code FY2066
_journal_issue 9
_journal_name_full 'Acta Crystallographica Section E'
_journal_page_first o2755
_journal_paper_doi 10.1107/S1600536812036094
_journal_volume 68
_journal_year 2012
_chemical_formula_iupac 'C32 H37 N O3'
_chemical_formula_moiety 'C32 H37 N O3'
_chemical_formula_sum 'C32 H37 N O3'
_chemical_formula_weight 483.63
_chemical_name_systematic
;
10-Benzyl-9-(4-ethoxyphenyl)-3,3,6,6-tetramethyl-3,4,6,7,9,10-
hexahydroacridine-1,8(2<i>H</i>,5<i>H</i>)-dione
;
_space_group_IT_number 61
_symmetry_cell_setting orthorhombic
_symmetry_space_group_name_Hall '-P 2ac 2ab'
_symmetry_space_group_name_H-M 'P b c a'
_atom_sites_solution_hydrogens geom
_atom_sites_solution_primary direct
_atom_sites_solution_secondary difmap
_audit_creation_method SHELXL-97
_cell_angle_alpha 90.00
_cell_angle_beta 90.00
_cell_angle_gamma 90.00
_cell_formula_units_Z 8
_cell_length_a 16.8172(7)
_cell_length_b 15.7033(7)
_cell_length_c 19.9080(10)
_cell_measurement_reflns_used 6423
_cell_measurement_temperature 296(2)
_cell_measurement_theta_max 27.308
_cell_measurement_theta_min 2.422
_cell_volume 5257.4(4)
_computing_cell_refinement 'APEX2/SAINT (Bruker, 2004)'
_computing_data_collection 'APEX2 (Bruker, 2004)'
_computing_data_reduction 'SAINT/XPREP (Bruker, 2004)'
_computing_molecular_graphics 'ORTEP-3 (Farrugia, 1997) and Mercury (Bruno <i>et al.</i>, 2002)'
_computing_publication_material 'SHELXL97 (Sheldrick, 2008)'
_computing_structure_refinement 'SHELXL97 (Sheldrick, 2008)'
_computing_structure_solution 'SIR92 (Altomare <i>et al.</i>, 1993)'
_diffrn_ambient_temperature 296(2)
_diffrn_measured_fraction_theta_full 0.999
_diffrn_measured_fraction_theta_max 0.999
_diffrn_measurement_device_type 'Bruker APEXII CCD'
_diffrn_measurement_method '\w and \f scan'
_diffrn_radiation_monochromator graphite
_diffrn_radiation_source 'fine-focus sealed tube'
_diffrn_radiation_type MoK\a
_diffrn_radiation_wavelength 0.71073
_diffrn_reflns_av_R_equivalents 0.0398
_diffrn_reflns_av_sigmaI/netI 0.0258
_diffrn_reflns_limit_h_max 22
_diffrn_reflns_limit_h_min -22
_diffrn_reflns_limit_k_max 20
_diffrn_reflns_limit_k_min -20
_diffrn_reflns_limit_l_max 26
_diffrn_reflns_limit_l_min -26
_diffrn_reflns_number 54483
_diffrn_reflns_theta_full 28.13
_diffrn_reflns_theta_max 28.13
_diffrn_reflns_theta_min 2.05
_exptl_absorpt_coefficient_mu 0.077
_exptl_absorpt_correction_T_max 0.9858
_exptl_absorpt_correction_T_min 0.9761
_exptl_absorpt_correction_type multi-scan
_exptl_absorpt_process_details '(SADABS; Bruker, 2004)'
_exptl_crystal_colour colourless
_exptl_crystal_density_diffrn 1.222
_exptl_crystal_density_method 'not measured'
_exptl_crystal_description block
_exptl_crystal_F_000 2080
_exptl_crystal_size_max 0.30
_exptl_crystal_size_mid 0.20
_exptl_crystal_size_min 0.20
_refine_diff_density_max 0.254
_refine_diff_density_min -0.162
_refine_ls_extinction_coef 0.0017(3)
_refine_ls_extinction_expression Fc^*^=kFc[1+0.001xFc^2^\l^3^/sin(2\q)]^-1/4^
_refine_ls_extinction_method SHELXL97
_refine_ls_goodness_of_fit_ref 1.026
_refine_ls_hydrogen_treatment constr
_refine_ls_matrix_type full
_refine_ls_number_parameters 326
_refine_ls_number_reflns 6422
_refine_ls_number_restraints 0
_refine_ls_restrained_S_all 1.026
_refine_ls_R_factor_all 0.0732
_refine_ls_R_factor_gt 0.0442
_refine_ls_shift/su_max 0.000
_refine_ls_shift/su_mean 0.000
_refine_ls_structure_factor_coef Fsqd
_refine_ls_weighting_details 'calc w=1/[\s^2^(Fo^2^)+(0.0534P)^2^+1.5474P] where P=(Fo^2^+2Fc^2^)/3'
_refine_ls_weighting_scheme calc
_refine_ls_wR_factor_gt 0.1085
_refine_ls_wR_factor_ref 0.1275
_reflns_number_gt 4439
_reflns_number_total 6422
_reflns_threshold_expression >2sigma(I)
_cod_data_source_file fy2066.cif
_cod_data_source_block I
_cod_original_sg_symbol_H-M Pbca
_cod_database_code 2236205
_cod_database_fobs_code 2236205

loop_
_symmetry_equiv_pos_as_xyz
'x, y, z'
'-x+1/2, -y, z+1/2'
'x+1/2, -y+1/2, -z'
'-x, y+1/2, -z+1/2'
'-x, -y, -z'
'x-1/2, y, -z-1/2'
'-x-1/2, y-1/2, z'
'x, -y-1/2, z-1/2'

loop_
_atom_site_type_symbol
_atom_site_label
_atom_site_fract_x
_atom_site_fract_y
_atom_site_fract_z
_atom_site_U_iso_or_equiv
_atom_site_adp_type
_atom_site_calc_flag
_atom_site_refinement_flags
_atom_site_occupancy
_atom_site_symmetry_multiplicity
C C1 0.43933(9) 0.70202(10) 0.33199(8) 0.0427(4) Uani d . 1 1
C C2 0.44922(8) 0.61875(9) 0.29361(8) 0.0386(3) Uani d . 1 1
H H2A 0.4920 0.6251 0.2613 0.046 Uiso calc R 1 1
H H2B 0.4644 0.5743 0.3249 0.046 Uiso calc R 1 1
C C3 0.37519(8) 0.59175(8) 0.25718(7) 0.0308(3) Uani d . 1 1
C C4 0.31496(8) 0.64638(8) 0.24372(7) 0.0323(3) Uani d . 1 1
C C5 0.32733(9) 0.73706(9) 0.25208(7) 0.0386(3) Uani d . 1 1
C C6 0.40380(10) 0.76626(10) 0.28343(9) 0.0512(4) Uani d . 1 1
H H6A 0.3943 0.8192 0.3072 0.061 Uiso calc R 1 1
H H6B 0.4421 0.7777 0.2481 0.061 Uiso calc R 1 1
C C7 0.38514(12) 0.68989(15) 0.39259(9) 0.0668(5) Uani d . 1 1
H H7A 0.4084 0.6491 0.4227 0.100 Uiso calc R 1 1
H H7B 0.3342 0.6696 0.3779 0.100 Uiso calc R 1 1
H H7C 0.3787 0.7433 0.4154 0.100 Uiso calc R 1 1
C C8 0.52092(11) 0.73258(12) 0.35585(11) 0.0629(5) Uani d . 1 1
H H8A 0.5430 0.6916 0.3863 0.094 Uiso calc R 1 1
H H8B 0.5154 0.7864 0.3783 0.094 Uiso calc R 1 1
H H8C 0.5556 0.7390 0.3179 0.094 Uiso calc R 1 1
C C9 0.23605(8) 0.61457(9) 0.21724(7) 0.0325(3) Uani d . 1 1
H H9 0.2149 0.6583 0.1870 0.039 Uiso calc R 1 1
C C10 0.25047(8) 0.53568(9) 0.17623(7) 0.0329(3) Uani d . 1 1
C C11 0.31540(8) 0.48656(8) 0.18523(6) 0.0307(3) Uani d . 1 1
C C12 0.33256(8) 0.41003(9) 0.14247(7) 0.0362(3) Uani d . 1 1
H H12A 0.3216 0.3592 0.1685 0.043 Uiso calc R 1 1
H H12B 0.3887 0.4097 0.1314 0.043 Uiso calc R 1 1
C C13 0.28452(9) 0.40604(10) 0.07704(7) 0.0418(4) Uani d . 1 1
C C14 0.19796(9) 0.42652(11) 0.09332(8) 0.0462(4) Uani d . 1 1
H H14A 0.1676 0.4279 0.0519 0.055 Uiso calc R 1 1
H H14B 0.1763 0.3816 0.1213 0.055 Uiso calc R 1 1
C C15 0.18853(8) 0.51014(10) 0.12889(7) 0.0382(3) Uani d . 1 1
C C16 0.29115(11) 0.31582(12) 0.04862(10) 0.0615(5) Uani d . 1 1
H H16A 0.2715 0.2758 0.0810 0.092 Uiso calc R 1 1
H H16B 0.3458 0.3034 0.0388 0.092 Uiso calc R 1 1
H H16C 0.2603 0.3117 0.0082 0.092 Uiso calc R 1 1
C C17 0.31637(12) 0.46944(13) 0.02556(8) 0.0594(5) Uani d . 1 1
H H17A 0.3709 0.4563 0.0156 0.089 Uiso calc R 1 1
H H17B 0.3130 0.5261 0.0435 0.089 Uiso calc R 1 1
H H17C 0.2853 0.4659 -0.0148 0.089 Uiso calc R 1 1
C C18 0.42660(9) 0.44408(9) 0.26170(8) 0.0385(3) Uani d . 1 1
H H18A 0.4806 0.4657 0.2601 0.046 Uiso calc R 1 1
H H18B 0.4244 0.3932 0.2341 0.046 Uiso calc R 1 1
C C19 0.40643(9) 0.42094(9) 0.33302(8) 0.0390(3) Uani d . 1 1
C C20 0.32955(11) 0.39930(11) 0.35078(9) 0.0523(4) Uani d . 1 1
H H20 0.2897 0.3994 0.3184 0.063 Uiso calc R 1 1
C C21 0.31140(15) 0.37766(14) 0.41603(11) 0.0765(6) Uani d . 1 1
H H21 0.2596 0.3626 0.4271 0.092 Uiso calc R 1 1
C C22 0.3683(2) 0.37810(14) 0.46431(11) 0.0875(8) Uani d . 1 1
H H22 0.3555 0.3637 0.5083 0.105 Uiso calc R 1 1
C C23 0.4439(2) 0.39963(15) 0.44815(12) 0.0943(9) Uani d . 1 1
H H23 0.4827 0.4008 0.4814 0.113 Uiso calc R 1 1
C C24 0.46399(13) 0.42012(12) 0.38220(11) 0.0687(6) Uani d . 1 1
H H24 0.5164 0.4333 0.3714 0.082 Uiso calc R 1 1
C C25 0.17591(8) 0.60221(9) 0.27392(7) 0.0339(3) Uani d . 1 1
C C26 0.14725(9) 0.52322(10) 0.29309(7) 0.0396(3) Uani d . 1 1
H H26 0.1657 0.4746 0.2715 0.048 Uiso calc R 1 1
C C27 0.09150(9) 0.51533(10) 0.34395(8) 0.0436(4) Uani d . 1 1
H H27 0.0730 0.4616 0.3560 0.052 Uiso calc R 1 1
C C28 0.06319(9) 0.58640(11) 0.37696(8) 0.0428(4) Uani d . 1 1
C C29 0.09195(9) 0.66542(11) 0.35946(9) 0.0500(4) Uani d . 1 1
H H29 0.0743 0.7138 0.3819 0.060 Uiso calc R 1 1
C C30 0.14731(9) 0.67259(10) 0.30830(8) 0.0453(4) Uani d . 1 1
H H30 0.1659 0.7264 0.2966 0.054 Uiso calc R 1 1
C C31 -0.02477(11) 0.64092(14) 0.46208(9) 0.0619(5) Uani d . 1 1
H H31A 0.0179 0.6797 0.4739 0.074 Uiso calc R 1 1
H H31B -0.0482 0.6201 0.5035 0.074 Uiso calc R 1 1
C C32 -0.08674(12) 0.68881(16) 0.42322(11) 0.0756(6) Uani d . 1 1
H H32A -0.1065 0.7351 0.4500 0.113 Uiso calc R 1 1
H H32B -0.1297 0.6511 0.4121 0.113 Uiso calc R 1 1
H H32C -0.0637 0.7109 0.3827 0.113 Uiso calc R 1 1
N N1 0.37233(7) 0.50849(7) 0.23366(6) 0.0327(3) Uani d . 1 1
O O1 0.12873(7) 0.55348(8) 0.12149(6) 0.0547(3) Uani d . 1 1
O O2 0.27853(7) 0.78993(7) 0.23301(6) 0.0527(3) Uani d . 1 1
O O3 0.00768(7) 0.57079(9) 0.42588(6) 0.0605(3) Uani d . 1 1

loop_
_atom_site_aniso_label
_atom_site_aniso_U_11
_atom_site_aniso_U_22
_atom_site_aniso_U_33
_atom_site_aniso_U_12
_atom_site_aniso_U_13
_atom_site_aniso_U_23
C1 0.0415(8) 0.0388(8) 0.0478(9) -0.0022(6) -0.0073(7) -0.0038(7)
C2 0.0337(7) 0.0346(8) 0.0475(8) -0.0009(6) -0.0024(6) 0.0010(6)
C3 0.0325(7) 0.0302(7) 0.0298(7) -0.0012(5) 0.0028(5) 0.0021(5)
C4 0.0338(7) 0.0312(7) 0.0319(7) 0.0020(5) 0.0015(5) 0.0009(5)
C5 0.0428(8) 0.0332(7) 0.0397(8) 0.0031(6) 0.0025(6) 0.0031(6)
C6 0.0535(9) 0.0308(8) 0.0693(11) -0.0031(7) -0.0105(8) -0.0004(7)
C7 0.0682(12) 0.0884(15) 0.0437(10) -0.0004(11) -0.0013(9) -0.0126(10)
C8 0.0554(10) 0.0464(10) 0.0868(14) -0.0040(8) -0.0236(10) -0.0120(9)
C9 0.0330(7) 0.0325(7) 0.0321(7) 0.0061(5) -0.0010(5) -0.0012(5)
C10 0.0329(6) 0.0353(7) 0.0306(7) 0.0019(6) 0.0018(5) -0.0015(5)
C11 0.0329(6) 0.0308(7) 0.0284(6) -0.0001(5) 0.0044(5) 0.0009(5)
C12 0.0344(7) 0.0354(8) 0.0389(7) 0.0024(6) 0.0055(6) -0.0046(6)
C13 0.0422(8) 0.0451(9) 0.0383(8) 0.0018(7) 0.0019(6) -0.0116(7)
C14 0.0397(8) 0.0525(10) 0.0465(9) -0.0004(7) -0.0046(7) -0.0121(7)
C15 0.0353(7) 0.0461(9) 0.0332(7) 0.0029(6) 0.0009(6) -0.0022(6)
C16 0.0597(11) 0.0598(11) 0.0650(12) 0.0051(9) -0.0049(9) -0.0286(9)
C17 0.0684(12) 0.0712(12) 0.0386(9) 0.0050(10) 0.0105(8) 0.0003(8)
C18 0.0363(7) 0.0323(7) 0.0470(8) 0.0082(6) -0.0030(6) -0.0009(6)
C19 0.0482(8) 0.0245(7) 0.0443(8) 0.0033(6) -0.0097(7) -0.0009(6)
C20 0.0543(10) 0.0492(10) 0.0534(10) 0.0019(8) -0.0001(8) 0.0036(8)
C21 0.0986(17) 0.0636(13) 0.0672(14) 0.0018(12) 0.0270(13) 0.0092(10)
C22 0.162(3) 0.0540(13) 0.0459(11) -0.0053(15) 0.0005(15) 0.0041(9)
C23 0.152(3) 0.0677(15) 0.0630(14) -0.0223(16) -0.0547(16) 0.0181(11)
C24 0.0751(13) 0.0590(12) 0.0719(13) -0.0124(10) -0.0339(11) 0.0174(10)
C25 0.0295(6) 0.0380(8) 0.0343(7) 0.0033(6) -0.0017(5) -0.0050(6)
C26 0.0416(8) 0.0384(8) 0.0390(8) 0.0066(6) 0.0021(6) -0.0044(6)
C27 0.0453(8) 0.0424(9) 0.0430(8) 0.0002(7) 0.0037(7) 0.0017(7)
C28 0.0376(7) 0.0561(10) 0.0347(8) 0.0011(7) 0.0031(6) -0.0045(7)
C29 0.0464(9) 0.0493(10) 0.0541(10) 0.0008(7) 0.0115(7) -0.0199(8)
C30 0.0431(8) 0.0383(8) 0.0545(9) -0.0022(7) 0.0073(7) -0.0115(7)
C31 0.0512(10) 0.0908(15) 0.0437(9) 0.0045(10) 0.0093(8) -0.0171(9)
C32 0.0558(11) 0.0931(16) 0.0777(14) 0.0088(11) 0.0036(10) -0.0102(12)
N1 0.0338(6) 0.0297(6) 0.0347(6) 0.0041(5) -0.0014(5) -0.0003(5)
O1 0.0443(6) 0.0648(8) 0.0551(7) 0.0161(6) -0.0139(5) -0.0119(6)
O2 0.0547(7) 0.0340(6) 0.0693(8) 0.0090(5) -0.0071(6) 0.0060(5)
O3 0.0585(7) 0.0716(9) 0.0515(7) 0.0025(6) 0.0200(6) -0.0040(6)

loop_
_atom_type_symbol
_atom_type_description
_atom_type_scat_dispersion_real
_atom_type_scat_dispersion_imag
_atom_type_scat_source
C C 0.0033 0.0016 'International Tables Vol C Tables 4.2.6.8 and 6.1.1.4'
H H 0.0000 0.0000 'International Tables Vol C Tables 4.2.6.8 and 6.1.1.4'
N N 0.0061 0.0033 'International Tables Vol C Tables 4.2.6.8 and 6.1.1.4'
O O 0.0106 0.0060 'International Tables Vol C Tables 4.2.6.8 and 6.1.1.4'

loop_
_geom_angle_atom_site_label_1
_geom_angle_atom_site_label_2
_geom_angle_atom_site_label_3
_geom_angle
C6 C1 C2 107.08(13)
C6 C1 C7 110.58(15)
C2 C1 C7 110.80(14)
C6 C1 C8 110.00(14)
C2 C1 C8 109.09(13)
C7 C1 C8 109.26(15)
C3 C2 C1 113.20(12)
C3 C2 H2A 108.9
C1 C2 H2A 108.9
C3 C2 H2B 108.9
C1 C2 H2B 108.9
H2A C2 H2B 107.8
C4 C3 N1 120.23(12)
C4 C3 C2 122.47(12)
N1 C3 C2 117.19(11)
C3 C4 C5 119.51(13)
C3 C4 C9 121.07(12)
C5 C4 C9 119.37(12)
O2 C5 C4 122.23(14)
O2 C5 C6 119.65(13)
C4 C5 C6 118.10(13)
C5 C6 C1 113.49(13)
C5 C6 H6A 108.9
C1 C6 H6A 108.9
C5 C6 H6B 108.9
C1 C6 H6B 108.9
H6A C6 H6B 107.7
C1 C7 H7A 109.5
C1 C7 H7B 109.5
H7A C7 H7B 109.5
C1 C7 H7C 109.5
H7A C7 H7C 109.5
H7B C7 H7C 109.5
C1 C8 H8A 109.5
C1 C8 H8B 109.5
H8A C8 H8B 109.5
C1 C8 H8C 109.5
H8A C8 H8C 109.5
H8B C8 H8C 109.5
C10 C9 C4 108.65(11)
C10 C9 C25 113.78(12)
C4 C9 C25 111.43(11)
C10 C9 H9 107.6
C4 C9 H9 107.6
C25 C9 H9 107.6
C11 C10 C15 120.39(13)
C11 C10 C9 121.99(12)
C15 C10 C9 117.48(12)
C10 C11 N1 120.24(12)
C10 C11 C12 122.57(12)
N1 C11 C12 117.11(11)
C11 C12 C13 114.40(12)
C11 C12 H12A 108.7
C13 C12 H12A 108.7
C11 C12 H12B 108.7
C13 C12 H12B 108.7
H12A C12 H12B 107.6
C14 C13 C17 109.87(14)
C14 C13 C16 110.08(13)
C17 C13 C16 109.29(14)
C14 C13 C12 108.27(12)
C17 C13 C12 111.03(13)
C16 C13 C12 108.28(13)
C15 C14 C13 112.68(13)
C15 C14 H14A 109.1
C13 C14 H14A 109.1
C15 C14 H14B 109.1
C13 C14 H14B 109.1
H14A C14 H14B 107.8
O1 C15 C10 120.74(13)
O1 C15 C14 121.13(13)
C10 C15 C14 118.00(12)
C13 C16 H16A 109.5
C13 C16 H16B 109.5
H16A C16 H16B 109.5
C13 C16 H16C 109.5
H16A C16 H16C 109.5
H16B C16 H16C 109.5
C13 C17 H17A 109.5
C13 C17 H17B 109.5
H17A C17 H17B 109.5
C13 C17 H17C 109.5
H17A C17 H17C 109.5
H17B C17 H17C 109.5
N1 C18 C19 112.58(12)
N1 C18 H18A 109.1
C19 C18 H18A 109.1
N1 C18 H18B 109.1
C19 C18 H18B 109.1
H18A C18 H18B 107.8
C24 C19 C20 118.25(17)
C24 C19 C18 120.99(16)
C20 C19 C18 120.76(14)
C21 C20 C19 120.61(19)
C21 C20 H20 119.7
C19 C20 H20 119.7
C22 C21 C20 120.7(2)
C22 C21 H21 119.7
C20 C21 H21 119.7
C23 C22 C21 119.7(2)
C23 C22 H22 120.1
C21 C22 H22 120.1
C22 C23 C24 120.6(2)
C22 C23 H23 119.7
C24 C23 H23 119.7
C19 C24 C23 120.1(2)
C19 C24 H24 120.0
C23 C24 H24 120.0
C26 C25 C30 117.22(13)
C26 C25 C9 123.23(12)
C30 C25 C9 119.55(13)
C25 C26 C27 121.14(14)
C25 C26 H26 119.4
C27 C26 H26 119.4
C28 C27 C26 120.61(15)
C28 C27 H27 119.7
C26 C27 H27 119.7
O3 C28 C29 125.46(14)
O3 C28 C27 115.37(15)
C29 C28 C27 119.16(14)
C28 C29 C30 119.72(14)
C28 C29 H29 120.1
C30 C29 H29 120.1
C29 C30 C25 122.12(15)
C29 C30 H30 118.9
C25 C30 H30 118.9
O3 C31 C32 113.12(16)
O3 C31 H31A 109.0
C32 C31 H31A 109.0
O3 C31 H31B 109.0
C32 C31 H31B 109.0
H31A C31 H31B 107.8
C31 C32 H32A 109.5
C31 C32 H32B 109.5
H32A C32 H32B 109.5
C31 C32 H32C 109.5
H32A C32 H32C 109.5
H32B C32 H32C 109.5
C3 N1 C11 119.12(11)
C3 N1 C18 119.81(11)
C11 N1 C18 121.02(11)
C28 O3 C31 118.81(15)

loop_
_geom_bond_atom_site_label_1
_geom_bond_atom_site_label_2
_geom_bond_distance
C1 C6 1.520(2)
C1 C2 1.523(2)
C1 C7 1.524(2)
C1 C8 1.529(2)
C2 C3 1.5020(19)
C2 H2A 0.9700
C2 H2B 0.9700
C3 C4 1.3540(18)
C3 N1 1.3896(17)
C4 C5 1.449(2)
C4 C9 1.5127(19)
C5 O2 1.2275(17)
C5 C6 1.501(2)
C6 H6A 0.9700
C6 H6B 0.9700
C7 H7A 0.9600
C7 H7B 0.9600
C7 H7C 0.9600
C8 H8A 0.9600
C8 H8B 0.9600
C8 H8C 0.9600
C9 C10 1.5033(19)
C9 C25 1.5277(19)
C9 H9 0.9800
C10 C11 1.3489(18)
C10 C15 1.4609(19)
C11 N1 1.4017(17)
C11 C12 1.5007(18)
C12 C13 1.534(2)
C12 H12A 0.9700
C12 H12B 0.9700
C13 C14 1.526(2)
C13 C17 1.526(2)
C13 C16 1.530(2)
C14 C15 1.500(2)
C14 H14A 0.9700
C14 H14B 0.9700
C15 O1 1.2232(17)
C16 H16A 0.9600
C16 H16B 0.9600
C16 H16C 0.9600
C17 H17A 0.9600
C17 H17B 0.9600
C17 H17C 0.9600
C18 N1 1.4723(17)
C18 C19 1.504(2)
C18 H18A 0.9700
C18 H18B 0.9700
C19 C24 1.377(2)
C19 C20 1.383(2)
C20 C21 1.377(3)
C20 H20 0.9300
C21 C22 1.357(3)
C21 H21 0.9300
C22 C23 1.353(4)
C22 H22 0.9300
C23 C24 1.394(3)
C23 H23 0.9300
C24 H24 0.9300
C25 C26 1.384(2)
C25 C30 1.386(2)
C26 C27 1.385(2)
C26 H26 0.9300
C27 C28 1.380(2)
C27 H27 0.9300
C28 O3 1.3711(19)
C28 C29 1.377(2)
C29 C30 1.384(2)
C29 H29 0.9300
C30 H30 0.9300
C31 O3 1.425(2)
C31 C32 1.500(3)
C31 H31A 0.9700
C31 H31B 0.9700
C32 H32A 0.9600
C32 H32B 0.9600
C32 H32C 0.9600

loop_
_geom_torsion_atom_site_label_1
_geom_torsion_atom_site_label_2
_geom_torsion_atom_site_label_3
_geom_torsion_atom_site_label_4
_geom_torsion
C6 C1 C2 C3 -50.29(17)
C7 C1 C2 C3 70.38(17)
C8 C1 C2 C3 -169.30(14)
C1 C2 C3 C4 18.00(19)
C1 C2 C3 N1 -165.83(12)
N1 C3 C4 C5 -163.38(12)
C2 C3 C4 C5 12.7(2)
N1 C3 C4 C9 13.97(19)
C2 C3 C4 C9 -169.97(12)
C3 C4 C5 O2 170.96(14)
C9 C4 C5 O2 -6.4(2)
C3 C4 C5 C6 -7.3(2)
C9 C4 C5 C6 175.34(13)
O2 C5 C6 C1 153.19(15)
C4 C5 C6 C1 -28.5(2)
C2 C1 C6 C5 55.69(18)
C7 C1 C6 C5 -65.12(19)
C8 C1 C6 C5 174.12(15)
C3 C4 C9 C10 -30.37(17)
C5 C4 C9 C10 146.99(13)
C3 C4 C9 C25 95.76(15)
C5 C4 C9 C25 -86.89(15)
C4 C9 C10 C11 23.49(18)
C25 C9 C10 C11 -101.26(15)
C4 C9 C10 C15 -160.71(12)
C25 C9 C10 C15 74.54(15)
C15 C10 C11 N1 -176.05(12)
C9 C10 C11 N1 -0.4(2)
C15 C10 C11 C12 7.3(2)
C9 C10 C11 C12 -176.98(12)
C10 C11 C12 C13 15.91(19)
N1 C11 C12 C13 -160.80(12)
C11 C12 C13 C14 -45.85(17)
C11 C12 C13 C17 74.84(16)
C11 C12 C13 C16 -165.18(13)
C17 C13 C14 C15 -66.36(17)
C16 C13 C14 C15 173.24(14)
C12 C13 C14 C15 55.05(18)
C11 C10 C15 O1 178.49(14)
C9 C10 C15 O1 2.6(2)
C11 C10 C15 C14 2.6(2)
C9 C10 C15 C14 -173.31(13)
C13 C14 C15 O1 148.98(15)
C13 C14 C15 C10 -35.1(2)
N1 C18 C19 C24 -130.50(16)
N1 C18 C19 C20 49.97(19)
C24 C19 C20 C21 0.1(3)
C18 C19 C20 C21 179.61(16)
C19 C20 C21 C22 0.8(3)
C20 C21 C22 C23 -0.3(4)
C21 C22 C23 C24 -1.0(4)
C20 C19 C24 C23 -1.3(3)
C18 C19 C24 C23 179.12(18)
C22 C23 C24 C19 1.8(4)
C10 C9 C25 C26 10.19(19)
C4 C9 C25 C26 -113.05(15)
C10 C9 C25 C30 -169.34(13)
C4 C9 C25 C30 67.41(17)
C30 C25 C26 C27 0.8(2)
C9 C25 C26 C27 -178.69(13)
C25 C26 C27 C28 -0.1(2)
C26 C27 C28 O3 179.40(14)
C26 C27 C28 C29 -1.0(2)
O3 C28 C29 C30 -179.07(15)
C27 C28 C29 C30 1.4(2)
C28 C29 C30 C25 -0.7(3)
C26 C25 C30 C29 -0.5(2)
C9 C25 C30 C29 179.10(14)
C4 C3 N1 C11 12.70(18)
C2 C3 N1 C11 -163.56(12)
C4 C3 N1 C18 -164.86(12)
C2 C3 N1 C18 18.88(18)
C10 C11 N1 C3 -19.72(18)
C12 C11 N1 C3 157.07(12)
C10 C11 N1 C18 157.81(13)
C12 C11 N1 C18 -25.40(18)
C19 C18 N1 C3 70.01(16)
C19 C18 N1 C11 -107.50(14)
C29 C28 O3 C31 0.7(2)
C27 C28 O3 C31 -179.71(14)
C32 C31 O3 C28 77.7(2)

loop_
_cod_related_entry_id
_cod_related_entry_database
_cod_related_entry_code
1 ChemSpider 30658057
